data_4510122
loop_
_publ_author_name
'Yang, Weiting'
'Yi, Fei-Yan'
'Tian, Tao'
'Tian, Wan-Guo'
'Sun, Zhong-Ming'

_publ_section_title
;
 Structural Variation within Heterometallic Uranyl Hybrids Based on
 Flexible Alkyldiphosphonate Ligands
;
_journal_issue 3
_journal_name_full 'Crystal Growth &amp; Design'
_journal_page_first 1366
_journal_paper_doi 10.1021/cg401850v
_journal_volume 14
_journal_year 2014
_chemical_formula_sum 'C20 H32 N6 O22 P5 U2 Zn'
_chemical_formula_weight 1404.80
_chemical_name_systematic
; 
 ? 
;
_space_group_IT_number 14
_symmetry_space_group_name_Hall '-P 2yn'
_symmetry_space_group_name_H-M 'P 1 21/n 1'
_atom_sites_solution_hydrogens geom
_atom_sites_solution_primary direct
_atom_sites_solution_secondary difmap
_audit_creation_method SHELXL-97
_cell_angle_alpha 90.00
_cell_angle_beta 93.694(5)
_cell_angle_gamma 90.00
_cell_formula_units_Z 4
_cell_length_a 9.536(2)
_cell_length_b 28.337(7)
_cell_length_c 13.672(4)
_cell_measurement_temperature 273(2)
_cell_volume 3686.8(16)
_computing_structure_refinement 'SHELXL-97 (Sheldrick, 1997)'
_computing_structure_solution 'SHELXS-97 (Sheldrick, 1990)'
_diffrn_ambient_temperature 273(2)
_diffrn_measured_fraction_theta_full 0.990
_diffrn_measured_fraction_theta_max 0.990
_diffrn_radiation_monochromator graphite
_diffrn_radiation_source 'fine-focus sealed tube'
_diffrn_radiation_type MoK\a
_diffrn_radiation_wavelength 0.71073
_diffrn_reflns_av_R_equivalents 0.1031
_diffrn_reflns_av_sigmaI/netI 0.1327
_diffrn_reflns_limit_h_max 11
_diffrn_reflns_limit_h_min -10
_diffrn_reflns_limit_k_max 32
_diffrn_reflns_limit_k_min -35
_diffrn_reflns_limit_l_max 16
_diffrn_reflns_limit_l_min -12
_diffrn_reflns_number 19923
_diffrn_reflns_theta_full 26.16
_diffrn_reflns_theta_max 26.16
_diffrn_reflns_theta_min 2.07
_exptl_absorpt_coefficient_mu 9.720
_exptl_absorpt_correction_T_max 0.65
_exptl_absorpt_correction_T_min 0.57
_exptl_absorpt_correction_type multi-scan
_exptl_absorpt_process_details sadabs
_exptl_crystal_density_diffrn 2.531
_exptl_crystal_density_method 'not measured'
_exptl_crystal_F_000 2636
_exptl_crystal_size_max 0.20
_exptl_crystal_size_mid 0.15
_exptl_crystal_size_min 0.075
_refine_diff_density_max 3.124
_refine_diff_density_min -2.304
_refine_diff_density_rms 0.301
_refine_ls_extinction_method none
_refine_ls_goodness_of_fit_ref 1.021
_refine_ls_hydrogen_treatment mixed
_refine_ls_matrix_type full
_refine_ls_number_parameters 502
_refine_ls_number_reflns 7286
_refine_ls_number_restraints 12
_refine_ls_restrained_S_all 1.021
_refine_ls_R_factor_all 0.1140
_refine_ls_R_factor_gt 0.0630
_refine_ls_shift/su_max 0.000
_refine_ls_shift/su_mean 0.000
_refine_ls_structure_factor_coef Fsqd
_refine_ls_weighting_details 'calc w=1/[\s^2^(Fo^2^)+(0.0513P)^2^+0.0000P] where P=(Fo^2^+2Fc^2^)/3'
_refine_ls_weighting_scheme calc
_refine_ls_wR_factor_gt 0.1247
_refine_ls_wR_factor_ref 0.1440
_reflns_number_gt 4631
_reflns_number_total 7286
_reflns_threshold_expression >2sigma(I)
_cod_data_source_file cg401850v_si_002.cif
_cod_data_source_block PC2P-TIB
_cod_original_cell_volume 3687.1(16)
_cod_original_sg_symbol_H-M P21/n
_cod_database_code 4510122

loop_
_symmetry_equiv_pos_as_xyz
'x, y, z'
'-x+1/2, y+1/2, -z+1/2'
'-x, -y, -z'
'x-1/2, -y-1/2, z-1/2'

loop_
_atom_site_label
_atom_site_type_symbol
_atom_site_fract_x
_atom_site_fract_y
_atom_site_fract_z
_atom_site_U_iso_or_equiv
_atom_site_adp_type
_atom_site_occupancy
_atom_site_symmetry_multiplicity
_atom_site_calc_flag
_atom_site_refinement_flags
U1 U 0.08296(6) 0.217763(19) 0.73170(4) 0.01840(15) Uani 1 1 d .
U2 U -0.33515(6) 0.26074(2) 0.72795(4) 0.01872(15) Uani 1 1 d .
Zn1 Zn -0.34602(18) 0.08568(6) 0.76672(13) 0.0237(4) Uani 1 1 d .
P1 P -0.5683(4) 0.16472(13) 0.8006(3) 0.0188(9) Uani 1 1 d .
P2 P -0.6191(4) 0.17963(13) 1.1187(3) 0.0188(9) Uani 1 1 d .
P3 P -0.1311(4) 0.16492(14) 0.8530(3) 0.0232(9) Uani 1 1 d .
P4 P -0.1843(4) 0.19041(15) 1.1655(3) 0.0243(9) Uani 1 1 d .
P5 P -0.4716(4) -0.01266(14) 0.8425(3) 0.0239(9) Uani 1 1 d .
N1 N -0.2791(13) 0.0681(4) 0.6371(10) 0.030(3) Uani 1 1 d .
N2 N -0.1534(12) 0.0606(5) 0.5084(9) 0.028(3) Uani 1 1 d .
N3 N 0.4599(16) 0.1653(5) 0.5063(11) 0.045(4) Uani 1 1 d .
H3C H 0.4978 0.1856 0.5465 0.055 Uiso 1 1 calc R
N4 N 0.3060(13) 0.1194(4) 0.4349(9) 0.023(3) Uani 1 1 d .
N5 N 0.0149(13) 0.0574(4) 0.0187(10) 0.028(3) Uani 1 1 d .
H5C H 0.0530 0.0578 -0.0366 0.034 Uiso 1 1 calc R
N6 N -0.0133(12) 0.0622(4) 0.1724(9) 0.026(3) Uani 1 1 d .
O1 O 0.0485(10) 0.1815(3) 0.6261(7) 0.026(2) Uani 1 1 d .
O1W O 0.1122(18) 0.0670(5) 0.8400(11) 0.087(6) Uani 1 1 d .
O2 O 0.1118(11) 0.2530(3) 0.8388(7) 0.028(3) Uani 1 1 d .
O2W O 0.854(2) 0.1765(7) 0.4472(15) 0.116(7) Uani 1 1 d .
O3 O -0.3832(11) 0.2337(4) 0.6134(8) 0.031(3) Uani 1 1 d .
O3W O 0.7754(12) 0.4451(4) 0.1794(9) 0.046(3) Uani 1 1 d .
O4 O -0.2906(10) 0.2877(3) 0.8414(7) 0.024(2) Uani 1 1 d .
O5 O -0.5201(11) 0.1208(3) 0.7482(7) 0.030(3) Uani 1 1 d .
O6 O -0.4625(10) 0.2036(3) 0.8004(8) 0.030(3) Uani 1 1 d .
O7 O -0.7091(10) 0.1794(3) 0.7540(8) 0.028(3) Uani 1 1 d .
O8 O -0.5149(11) 0.1411(3) 1.1499(8) 0.028(3) Uani 1 1 d .
O9 O -0.7688(9) 0.1684(3) 1.1414(7) 0.018(2) Uani 1 1 d .
O10 O -0.5894(9) 0.2270(3) 1.1746(7) 0.020(2) Uani 1 1 d .
O11 O 0.0256(10) 0.1554(3) 0.8429(8) 0.029(3) Uani 1 1 d .
O12 O -0.1680(10) 0.2007(3) 0.7698(7) 0.021(2) Uani 1 1 d .
O13 O -0.2173(11) 0.1216(4) 0.8519(8) 0.036(3) Uani 1 1 d .
O14 O -0.2822(10) 0.2323(3) 1.1456(7) 0.023(2) Uani 1 1 d .
O15 O -0.0484(11) 0.2006(4) 1.2241(8) 0.034(3) Uani 1 1 d U
O16 O -0.2596(12) 0.1516(4) 1.2245(9) 0.041(3) Uani 1 1 d .
H16B H -0.3401 0.1481 1.2008 0.061 Uiso 1 1 calc R
O17 O -0.3677(11) 0.0268(4) 0.8326(8) 0.033(3) Uani 1 1 d .
O18 O -0.3845(11) -0.0591(4) 0.8541(9) 0.042(3) Uani 1 1 d .
H18B H -0.4377 -0.0818 0.8505 0.062 Uiso 1 1 calc R
O19 O -0.5821(12) -0.0174(4) 0.7603(8) 0.041(3) Uani 1 1 d .
C1 C -0.5937(17) 0.1501(5) 0.9249(12) 0.028(4) Uani 1 1 d .
H1A H -0.6777 0.1309 0.9268 0.034 Uiso 1 1 calc R
H1B H -0.5149 0.1311 0.9502 0.034 Uiso 1 1 calc R
C2 C -0.6076(17) 0.1916(5) 0.9906(10) 0.028(4) Uani 1 1 d .
H2A H -0.6909 0.2090 0.9677 0.034 Uiso 1 1 calc R
H2B H -0.5275 0.2121 0.9834 0.034 Uiso 1 1 calc R
C3 C -0.151(2) 0.1949(6) 0.9671(14) 0.050(5) Uani 1 1 d .
H3A H -0.0749 0.2173 0.9778 0.060 Uiso 1 1 calc R
H3B H -0.2384 0.2126 0.9618 0.060 Uiso 1 1 calc R
C4 C -0.153(2) 0.1641(6) 1.0513(12) 0.051(6) Uani 1 1 d .
H4A H -0.0629 0.1481 1.0584 0.061 Uiso 1 1 calc R
H4B H -0.2242 0.1402 1.0375 0.061 Uiso 1 1 calc R
C5 C -0.5517(16) -0.0058(6) 0.9571(11) 0.031(4) Uani 1 1 d .
H5A H -0.6213 0.0191 0.9503 0.037 Uiso 1 1 calc R
H5B H -0.6003 -0.0348 0.9715 0.037 Uiso 1 1 calc R
C7 C -0.0835(16) 0.0618(5) 0.3418(11) 0.025(4) Uani 1 1 d .
H7A H -0.1708 0.0496 0.3208 0.030 Uiso 1 1 calc R
C8 C 0.0154(15) 0.0726(5) 0.2732(11) 0.023(4) Uani 1 1 d .
C9 C 0.1473(16) 0.0924(5) 0.3052(12) 0.027(4) Uani 1 1 d .
H9A H 0.2131 0.1009 0.2610 0.032 Uiso 1 1 calc R
C10 C 0.1731(16) 0.0985(6) 0.4042(11) 0.027(4) Uani 1 1 d .
C11 C 0.0780(17) 0.0877(5) 0.4728(12) 0.035(4) Uani 1 1 d .
H11A H 0.0996 0.0925 0.5393 0.041 Uiso 1 1 calc R
C12 C -0.1735(16) 0.0847(6) 0.5908(12) 0.031(4) Uani 1 1 d .
H12A H -0.1189 0.1103 0.6125 0.037 Uiso 1 1 calc R
C13 C -0.3220(18) 0.0294(6) 0.5846(13) 0.039(4) Uani 1 1 d .
H13A H -0.3930 0.0092 0.6021 0.046 Uiso 1 1 calc R
C14 C -0.2493(18) 0.0240(7) 0.5041(13) 0.044(5) Uani 1 1 d .
H14A H -0.2610 0.0007 0.4563 0.053 Uiso 1 1 calc R
C15 C 0.3274(17) 0.1515(6) 0.5031(13) 0.036(4) Uani 1 1 d .
H15A H 0.2597 0.1628 0.5432 0.043 Uiso 1 1 calc R
C16 C 0.4312(17) 0.1135(6) 0.3916(12) 0.036(4) Uani 1 1 d .
H16A H 0.4461 0.0929 0.3402 0.043 Uiso 1 1 calc R
C17 C 0.5275(19) 0.1418(7) 0.4350(13) 0.047(5) Uani 1 1 d .
H17A H 0.6208 0.1450 0.4202 0.056 Uiso 1 1 calc R
C18 C -0.1411(16) 0.0479(5) 0.1264(11) 0.028(4) Uani 1 1 d .
H18A H -0.2236 0.0417 0.1567 0.034 Uiso 1 1 calc R
C19 C -0.1229(17) 0.0451(6) 0.0327(13) 0.038(4) Uani 1 1 d .
H19A H -0.1905 0.0363 -0.0159 0.045 Uiso 1 1 calc R
C20 C 0.0763(11) 0.0681(4) 0.1020(8) 0.030(4) Uani 1 1 d .
H20A H 0.1687 0.0784 0.1119 0.036 Uiso 1 1 calc R
C6 C -0.0518(11) 0.0693(4) 0.4385(8) 0.023(3) Uani 1 1 d RU

loop_
_atom_site_aniso_label
_atom_site_aniso_U_11
_atom_site_aniso_U_22
_atom_site_aniso_U_33
_atom_site_aniso_U_23
_atom_site_aniso_U_13
_atom_site_aniso_U_12
U1 0.0132(3) 0.0217(3) 0.0206(3) 0.0009(2) 0.0031(2) -0.0002(2)
U2 0.0126(3) 0.0237(3) 0.0201(3) -0.0004(2) 0.0029(2) -0.0006(2)
Zn1 0.0200(9) 0.0282(10) 0.0237(10) 0.0008(8) 0.0078(8) 0.0002(8)
P1 0.0128(19) 0.022(2) 0.022(2) 0.0001(16) 0.0044(16) 0.0041(16)
P2 0.017(2) 0.016(2) 0.024(2) -0.0026(16) 0.0046(16) -0.0016(16)
P3 0.019(2) 0.029(2) 0.023(2) 0.0044(18) 0.0047(17) -0.0022(18)
P4 0.017(2) 0.032(2) 0.024(2) -0.0042(18) 0.0015(17) 0.0052(18)
P5 0.021(2) 0.026(2) 0.026(2) -0.0006(18) 0.0051(18) -0.0034(18)
N1 0.028(8) 0.034(8) 0.031(8) 0.006(6) 0.018(6) 0.001(6)
N2 0.019(7) 0.044(9) 0.022(7) -0.001(6) 0.005(6) -0.010(6)
N3 0.048(10) 0.054(10) 0.034(9) -0.021(8) 0.000(8) -0.013(8)
N4 0.025(7) 0.024(7) 0.022(7) -0.012(6) 0.000(6) -0.006(6)
N5 0.028(8) 0.029(8) 0.028(8) -0.004(6) 0.006(6) -0.007(6)
N6 0.017(7) 0.044(8) 0.015(7) 0.002(6) 0.002(5) -0.013(6)
O1 0.022(6) 0.038(6) 0.018(6) -0.009(5) 0.005(4) 0.000(5)
O1W 0.125(15) 0.071(10) 0.073(12) 0.025(9) 0.067(11) 0.035(10)
O2 0.033(6) 0.034(6) 0.018(6) -0.003(5) 0.014(5) -0.006(5)
O2W 0.111(16) 0.131(17) 0.108(17) 0.013(13) 0.005(12) 0.001(13)
O3 0.031(7) 0.032(6) 0.030(7) -0.009(5) -0.009(5) 0.000(5)
O3W 0.040(8) 0.059(8) 0.038(8) 0.011(6) -0.014(6) 0.000(6)
O4 0.020(6) 0.025(6) 0.026(6) -0.003(5) -0.001(4) 0.000(5)
O5 0.037(7) 0.028(6) 0.024(6) -0.009(5) 0.004(5) 0.009(5)
O6 0.011(5) 0.030(6) 0.048(8) -0.002(5) 0.005(5) -0.010(5)
O7 0.019(6) 0.029(6) 0.039(7) 0.005(5) 0.010(5) 0.003(5)
O8 0.029(6) 0.018(6) 0.036(7) -0.008(5) 0.005(5) 0.001(5)
O9 0.007(5) 0.023(5) 0.025(6) -0.006(4) 0.003(4) -0.005(4)
O10 0.014(5) 0.020(6) 0.027(6) -0.006(4) 0.003(4) -0.006(4)
O11 0.010(5) 0.032(6) 0.045(7) 0.013(5) 0.003(5) 0.002(5)
O12 0.023(6) 0.017(5) 0.023(6) 0.008(4) 0.002(4) -0.004(4)
O13 0.030(7) 0.032(6) 0.047(8) 0.014(6) 0.001(6) -0.008(5)
O14 0.025(6) 0.023(6) 0.020(6) -0.001(4) -0.001(4) 0.009(5)
O15 0.033(3) 0.034(3) 0.034(3) 0.0002(10) 0.0021(10) -0.0003(10)
O16 0.035(7) 0.031(7) 0.056(9) 0.007(6) 0.004(6) -0.014(6)
O17 0.030(7) 0.034(7) 0.035(7) 0.004(5) 0.001(5) -0.011(5)
O18 0.020(6) 0.035(7) 0.070(10) -0.001(6) 0.007(6) -0.002(5)
O19 0.034(7) 0.067(8) 0.021(6) 0.000(6) -0.009(5) -0.006(6)
C1 0.032(10) 0.017(8) 0.037(10) -0.004(7) 0.011(8) 0.001(7)
C2 0.033(10) 0.035(10) 0.017(8) -0.002(7) 0.005(7) -0.005(8)
C3 0.068(15) 0.027(10) 0.058(14) -0.004(9) 0.023(11) 0.000(10)
C4 0.098(17) 0.041(11) 0.014(9) -0.007(8) 0.017(10) 0.021(11)
C5 0.029(9) 0.050(10) 0.015(8) -0.011(7) 0.010(7) -0.008(8)
C7 0.021(8) 0.031(9) 0.023(9) 0.003(7) 0.000(7) 0.010(7)
C8 0.018(8) 0.031(9) 0.020(8) 0.012(7) 0.010(6) 0.010(7)
C9 0.023(9) 0.027(9) 0.031(9) 0.006(7) 0.013(7) -0.003(7)
C10 0.025(9) 0.045(10) 0.013(8) -0.007(7) 0.013(7) -0.003(8)
C11 0.044(11) 0.036(10) 0.027(10) 0.005(7) 0.023(8) 0.004(8)
C12 0.022(9) 0.044(11) 0.025(9) -0.018(8) -0.001(7) -0.006(8)
C13 0.043(11) 0.036(10) 0.038(11) -0.008(8) 0.011(9) -0.011(9)
C14 0.039(11) 0.063(13) 0.033(11) -0.012(9) 0.014(9) -0.003(10)
C15 0.021(9) 0.045(11) 0.041(11) -0.012(9) -0.001(8) -0.005(8)
C16 0.026(10) 0.056(12) 0.027(10) -0.009(8) 0.017(8) -0.006(9)
C17 0.035(11) 0.074(14) 0.029(11) 0.004(10) -0.012(8) -0.022(10)
C18 0.014(8) 0.044(10) 0.026(9) 0.005(8) -0.001(7) 0.001(7)
C19 0.026(9) 0.047(11) 0.040(11) -0.006(9) 0.007(8) -0.017(8)
C20 0.012(8) 0.062(12) 0.018(9) 0.001(8) 0.005(6) -0.012(8)
C6 0.023(3) 0.023(3) 0.023(3) -0.0001(10) 0.0019(10) -0.0002(10)

loop_
_atom_type_symbol
_atom_type_description
_atom_type_scat_dispersion_real
_atom_type_scat_dispersion_imag
_atom_type_scat_source
C C 0.0033 0.0016 'International Tables Vol C Tables 4.2.6.8 and 6.1.1.4'
H H 0.0000 0.0000 'International Tables Vol C Tables 4.2.6.8 and 6.1.1.4'
N N 0.0061 0.0033 'International Tables Vol C Tables 4.2.6.8 and 6.1.1.4'
O O 0.0106 0.0060 'International Tables Vol C Tables 4.2.6.8 and 6.1.1.4'
P P 0.1023 0.0942 'International Tables Vol C Tables 4.2.6.8 and 6.1.1.4'
Zn Zn 0.2839 1.4301 'International Tables Vol C Tables 4.2.6.8 and 6.1.1.4'
U U -9.6767 9.6646 'International Tables Vol C Tables 4.2.6.8 and 6.1.1.4'

loop_
_geom_angle_atom_site_label_1
_geom_angle_atom_site_label_2
_geom_angle_atom_site_label_3
_geom_angle
_geom_angle_site_symmetry_1
_geom_angle_site_symmetry_3
O2 U1 O1 177.9(4) . .
O2 U1 O7 94.0(4) . 1_655
O1 U1 O7 87.0(4) . 1_655
O2 U1 O14 90.8(4) . 4_665
O1 U1 O14 91.1(4) . 4_665
O7 U1 O14 81.3(3) 1_655 4_665
O2 U1 O10 88.2(4) . 4_665
O1 U1 O10 91.5(4) . 4_665
O7 U1 O10 161.0(3) 1_655 4_665
O14 U1 O10 79.8(3) 4_665 4_665
O2 U1 O11 85.5(4) . .
O1 U1 O11 93.0(4) . .
O7 U1 O11 78.3(3) 1_655 .
O14 U1 O11 158.9(3) 4_665 .
O10 U1 O11 120.7(3) 4_665 .
O2 U1 O12 92.1(4) . .
O1 U1 O12 86.0(4) . .
O7 U1 O12 135.5(3) 1_655 .
O14 U1 O12 142.6(3) 4_665 .
O10 U1 O12 63.1(3) 4_665 .
O11 U1 O12 58.3(3) . .
O2 U1 P3 84.4(3) . .
O1 U1 P3 93.6(3) . .
O7 U1 P3 107.3(3) 1_655 .
O14 U1 P3 170.3(3) 4_665 .
O10 U1 P3 91.6(2) 4_665 .
O11 U1 P3 29.1(2) . .
O12 U1 P3 29.8(2) . .
O4 U2 O3 179.1(5) . .
O4 U2 O6 91.8(4) . .
O3 U2 O6 87.8(4) . .
O4 U2 O15 88.7(4) . 4_565
O3 U2 O15 90.4(4) . 4_565
O6 U2 O15 81.6(4) . 4_565
O4 U2 O12 88.8(4) . .
O3 U2 O12 92.0(4) . .
O6 U2 O12 75.9(3) . .
O15 U2 O12 157.2(3) 4_565 .
O4 U2 O9 90.8(4) . 4_665
O3 U2 O9 89.3(4) . 4_665
O6 U2 O9 162.9(3) . 4_665
O15 U2 O9 81.6(3) 4_565 4_665
O12 U2 O9 121.1(3) . 4_665
O4 U2 O10 91.1(4) . 4_665
O3 U2 O10 89.8(4) . 4_665
O6 U2 O10 138.7(3) . 4_665
O15 U2 O10 139.7(3) 4_565 4_665
O12 U2 O10 63.0(3) . 4_665
O9 U2 O10 58.1(3) 4_665 4_665
O4 U2 P2 93.3(3) . 4_665
O3 U2 P2 87.3(4) . 4_665
O6 U2 P2 167.5(3) . 4_665
O15 U2 P2 109.9(3) 4_565 4_665
O12 U2 P2 92.8(2) . 4_665
O9 U2 P2 28.4(2) 4_665 4_665
O10 U2 P2 29.8(2) 4_665 4_665
O17 Zn1 O13 105.0(5) . .
O17 Zn1 O5 113.0(5) . .
O13 Zn1 O5 108.4(4) . .
O17 Zn1 N1 104.6(5) . .
O13 Zn1 N1 116.3(5) . .
O5 Zn1 N1 109.5(5) . .
O6 P1 O7 112.2(6) . .
O6 P1 O5 112.2(6) . .
O7 P1 O5 108.4(6) . .
O6 P1 C1 107.9(7) . .
O7 P1 C1 107.2(7) . .
O5 P1 C1 108.8(6) . .
O9 P2 O8 113.6(6) . .
O9 P2 O10 102.9(5) . .
O8 P2 O10 112.7(6) . .
O9 P2 C2 110.9(7) . .
O8 P2 C2 109.3(7) . .
O10 P2 C2 107.1(6) . .
O9 P2 U2 49.8(3) . 4_566
O8 P2 U2 134.0(4) . 4_566
O10 P2 U2 53.4(3) . 4_566
C2 P2 U2 116.7(5) . 4_566
O13 P3 O11 113.5(6) . .
O13 P3 O12 115.9(6) . .
O11 P3 O12 103.0(5) . .
O13 P3 C3 108.1(8) . .
O11 P3 C3 108.7(8) . .
O12 P3 C3 107.2(7) . .
O13 P3 U1 141.4(5) . .
O11 P3 U1 50.0(4) . .
O12 P3 U1 54.3(4) . .
C3 P3 U1 110.3(6) . .
O15 P4 O14 116.2(6) . .
O15 P4 O16 105.6(7) . .
O14 P4 O16 110.0(6) . .
O15 P4 C4 111.1(9) . .
O14 P4 C4 107.8(7) . .
O16 P4 C4 105.6(8) . .
O19 P5 O17 115.9(7) . .
O19 P5 O18 110.2(7) . .
O17 P5 O18 106.6(6) . .
O19 P5 C5 110.3(7) . .
O17 P5 C5 108.5(7) . .
O18 P5 C5 104.8(7) . .
C12 N1 C13 104.5(13) . .
C12 N1 Zn1 129.9(12) . .
C13 N1 Zn1 124.8(10) . .
C12 N2 C14 106.7(13) . .
C12 N2 C6 128.0(13) . .
C14 N2 C6 125.3(12) . .
C15 N3 C17 108.9(14) . .
C15 N4 C16 107.0(13) . .
C15 N4 C10 126.1(13) . .
C16 N4 C10 126.6(13) . .
C20 N5 C19 108.6(13) . .
C20 N6 C18 107.0(12) . .
C20 N6 C8 125.5(11) . .
C18 N6 C8 127.4(12) . .
P1 O5 Zn1 129.8(7) . .
P1 O6 U2 154.2(7) . .
P1 O7 U1 159.7(7) . 1_455
P2 O9 U2 101.8(4) . 4_566
P2 O10 U1 146.1(5) . 4_566
P2 O10 U2 96.7(4) . 4_566
U1 O10 U2 116.9(4) 4_566 4_566
P3 O11 U1 101.0(5) . .
P3 O12 U2 139.8(5) . .
P3 O12 U1 95.9(5) . .
U2 O12 U1 116.3(3) . .
P3 O13 Zn1 141.0(7) . .
P4 O14 U1 138.4(6) . 4_566
P4 O15 U2 146.1(7) . 4_666
P5 O17 Zn1 141.3(7) . .
C2 C1 P1 114.5(10) . .
C1 C2 P2 116.9(11) . .
C4 C3 P3 114.5(12) . .
C3 C4 P4 117.4(13) . .
C5 C5 P5 114.0(14) 3_457 .
C6 C7 C8 120.0(14) . .
C7 C8 N6 120.5(14) . .
C7 C8 C9 120.0(14) . .
N6 C8 C9 119.5(12) . .
C10 C9 C8 116.9(13) . .
C9 C10 C11 124.0(16) . .
C9 C10 N4 116.0(12) . .
C11 C10 N4 119.9(14) . .
C10 C11 C6 117.5(15) . .
N1 C12 N2 112.2(14) . .
C14 C13 N1 111.7(15) . .
C13 C14 N2 104.7(15) . .
N4 C15 N3 109.5(15) . .
C17 C16 N4 109.1(15) . .
C16 C17 N3 105.5(16) . .
C19 C18 N6 107.0(14) . .
C18 C19 N5 107.9(15) . .
N5 C20 N6 109.5(11) . .
C7 C6 C11 121.6(12) . .
C7 C6 N2 120.6(11) . .
C11 C6 N2 117.8(11) . .

loop_
_geom_bond_atom_site_label_1
_geom_bond_atom_site_label_2
_geom_bond_distance
_geom_bond_site_symmetry_2
U1 O2 1.779(10) .
U1 O1 1.785(9) .
U1 O7 2.264(10) 1_655
U1 O14 2.288(9) 4_665
U1 O10 2.365(9) 4_665
U1 O11 2.416(10) .
U1 O12 2.529(9) .
U1 P3 3.098(4) .
U2 O4 1.756(10) .
U2 O3 1.776(10) .
U2 O6 2.287(9) .
U2 O15 2.307(11) 4_565
U2 O12 2.375(9) .
U2 O9 2.435(9) 4_665
U2 O10 2.523(9) 4_665
U2 P2 3.119(4) 4_665
Zn1 O17 1.914(10) .
Zn1 O13 1.927(12) .
Zn1 O5 1.938(10) .
Zn1 N1 1.986(12) .
P1 O6 1.495(10) .
P1 O7 1.507(11) .
P1 O5 1.523(10) .
P1 C1 1.780(16) .
P2 O9 1.515(9) .
P2 O8 1.519(10) .
P2 O10 1.563(9) .
P2 C2 1.795(15) .
P2 U2 3.119(4) 4_566
P3 O13 1.477(11) .
P3 O11 1.534(10) .
P3 O12 1.548(10) .
P3 C3 1.796(18) .
P4 O15 1.507(12) .
P4 O14 1.524(10) .
P4 O16 1.564(11) .
P4 C4 1.773(15) .
P5 O19 1.496(11) .
P5 O17 1.506(10) .
P5 O18 1.559(11) .
P5 C5 1.796(15) .
N1 C12 1.311(18) .
N1 C13 1.36(2) .
N2 C12 1.342(18) .
N2 C14 1.38(2) .
N2 C6 1.425(15) .
N3 C15 1.32(2) .
N3 C17 1.38(2) .
N4 C15 1.309(19) .
N4 C16 1.377(18) .
N4 C10 1.438(19) .
N5 C20 1.283(16) .
N5 C19 1.385(18) .
N6 C20 1.338(15) .
N6 C18 1.394(18) .
N6 C8 1.419(18) .
O7 U1 2.264(10) 1_455
O9 U2 2.435(9) 4_566
O10 U1 2.365(9) 4_566
O10 U2 2.523(9) 4_566
O14 U1 2.288(9) 4_566
O15 U2 2.307(11) 4_666
C1 C2 1.490(19) .
C3 C4 1.45(2) .
C5 C5 1.52(3) 3_457
C7 C6 1.353(18) .
C7 C8 1.406(19) .
C8 C9 1.42(2) .
C9 C10 1.37(2) .
C10 C11 1.380(19) .
C11 C6 1.40(2) .
C13 C14 1.35(2) .
C16 C17 1.33(2) .
C18 C19 1.31(2) .
